data_7220263
loop_
_publ_author_name
'Thu\'ery, Pierre'
'Harrowfield, Jack'

_publ_section_title
;
 Solvent effects in solvo-hydrothermal synthesis of uranyl ion complexes
 with 1,3-adamantanediacetate
;
_journal_issue 21
_journal_name_full CrystEngComm
_journal_page_first 4006
_journal_paper_doi 10.1039/C5CE00401B
_journal_volume 17
_journal_year 2015
_chemical_formula_sum 'C17 H25 N O7 U'
_chemical_formula_weight 593.41
_space_group_crystal_system monoclinic
_space_group_IT_number 14
_space_group_name_Hall '-P 2yn'
_space_group_name_H-M_alt 'P 1 21/n 1'
_symmetry_space_group_name_Hall '-P 2yn'
_symmetry_space_group_name_H-M 'P 1 21/n 1'
_atom_sites_solution_hydrogens geom
_audit_creation_method SHELXL-2014
_audit_update_record
;
2015-02-03 deposited with the CCDC.
2015-04-15 downloaded from the CCDC.
;
_cell_angle_alpha 90
_cell_angle_beta 94.063(5)
_cell_angle_gamma 90
_cell_formula_units_Z 4
_cell_length_a 8.4491(6)
_cell_length_b 25.5329(14)
_cell_length_c 9.3969(8)
_cell_measurement_reflns_used 55830
_cell_measurement_temperature 150(2)
_cell_measurement_theta_max 25.68
_cell_measurement_theta_min 2.70
_cell_volume 2022.1(3)
_computing_cell_refinement 'HKL2000 (Otwinowski & Minor, 1997)'
_computing_data_collection 'COLLECT (Nonius, 1998)'
_computing_data_reduction 'HKL2000 (Otwinowski & Minor, 1997)'
_computing_molecular_graphics 'SHELXTL (Sheldrick, 2008)'
_computing_publication_material 'SHELXTL (Sheldrick, 2008); PLATON (Spek, 2003)'
_computing_structure_refinement 'SHELXL-97 (Sheldrick, 2008)'
_computing_structure_solution 'SHELXS (Sheldrick, 2008)'
_diffrn_ambient_temperature 150(2)
_diffrn_measured_fraction_theta_full 0.998
_diffrn_measured_fraction_theta_max 0.998
_diffrn_measurement_device_type 'Nonius Kappa-CCD area-detector diffractometer'
_diffrn_measurement_method 'two \f and five \w scans with 2\% steps (465 frames)'
_diffrn_radiation_monochromator graphite
_diffrn_radiation_source 'fine-focus sealed tube'
_diffrn_radiation_type MoK\a
_diffrn_radiation_wavelength 0.71073
_diffrn_reflns_av_R_equivalents 0.0743
_diffrn_reflns_av_unetI/netI 0.0769
_diffrn_reflns_laue_measured_fraction_full 0.998
_diffrn_reflns_laue_measured_fraction_max 0.998
_diffrn_reflns_limit_h_max 10
_diffrn_reflns_limit_h_min -10
_diffrn_reflns_limit_k_max 31
_diffrn_reflns_limit_k_min -30
_diffrn_reflns_limit_l_max 11
_diffrn_reflns_limit_l_min -11
_diffrn_reflns_number 55830
_diffrn_reflns_point_group_measured_fraction_full 0.998
_diffrn_reflns_point_group_measured_fraction_max 0.998
_diffrn_reflns_theta_full 25.242
_diffrn_reflns_theta_max 25.681
_diffrn_reflns_theta_min 2.696
_diffrn_standards_decay_% 0
_diffrn_standards_interval_time 0
_diffrn_standards_number 0
_exptl_absorpt_coefficient_mu 8.063
_exptl_absorpt_correction_T_max 0.724
_exptl_absorpt_correction_T_min 0.388
_exptl_absorpt_correction_type multi-scan
_exptl_absorpt_process_details 'SCALEPACK (Otwinowski & Minor, 1997)'
_exptl_crystal_colour 'translucent light yellow'
_exptl_crystal_density_diffrn 1.949
_exptl_crystal_description platelet
_exptl_crystal_F_000 1128
_exptl_crystal_size_max 0.11
_exptl_crystal_size_mid 0.09
_exptl_crystal_size_min 0.04
_refine_diff_density_max 2.937
_refine_diff_density_min -3.399
_refine_diff_density_rms 0.248
_refine_ls_extinction_method none
_refine_ls_goodness_of_fit_ref 1.189
_refine_ls_hydrogen_treatment constr
_refine_ls_matrix_type full
_refine_ls_number_parameters 237
_refine_ls_number_reflns 3835
_refine_ls_number_restraints 6
_refine_ls_restrained_S_all 1.189
_refine_ls_R_factor_all 0.0944
_refine_ls_R_factor_gt 0.0773
_refine_ls_shift/su_max 0.000
_refine_ls_shift/su_mean 0.000
_refine_ls_structure_factor_coef Fsqd
_refine_ls_weighting_details 'w=1/[\s^2^(Fo^2^)+(0.0569P)^2^+36.8933P] where P=(Fo^2^+2Fc^2^)/3'
_refine_ls_weighting_scheme calc
_refine_ls_wR_factor_gt 0.1842
_refine_ls_wR_factor_ref 0.1927
_reflns_Friedel_coverage 0.000
_reflns_number_gt 3104
_reflns_number_total 3835
_reflns_threshold_expression 'I > 2\s(I)'
_cod_data_source_file c5ce00401b1.cif
_cod_data_source_block 4
_cod_depositor_comments 'Adding full bibliography for 7220260--7220264.cif.'
_cod_database_code 7220263
_shelx_space_group_comment
;
The symmetry employed for this shelxl refinement is uniquely defined
by the following loop, which should always be used as a source of
symmetry information in preference to the above space-group names.
They are only intended as comments.
;
_shelxl_version_number 2014-3

loop_
_space_group_symop_operation_xyz
'x, y, z'
'-x+1/2, y+1/2, -z+1/2'
'-x, -y, -z'
'x-1/2, -y-1/2, z-1/2'

loop_
_atom_site_label
_atom_site_type_symbol
_atom_site_fract_x
_atom_site_fract_y
_atom_site_fract_z
_atom_site_U_iso_or_equiv
_atom_site_adp_type
_atom_site_occupancy
_atom_site_site_symmetry_order
_atom_site_calc_flag
_atom_site_refinement_flags_posn
_atom_site_refinement_flags_adp
U1 U 0.21474(7) 0.44005(2) 0.15462(6) 0.0435(2) Uani 1 1 d . .
O1 O 0.1384(13) 0.4736(4) 0.2951(11) 0.051(3) Uani 1 1 d . .
O2 O 0.2935(12) 0.4070(4) 0.0095(10) 0.047(3) Uani 1 1 d . .
O3 O 0.3186(12) 0.3757(5) 0.3295(11) 0.049(3) Uani 1 1 d . .
O4 O 0.0766(13) 0.3614(4) 0.2308(12) 0.054(3) Uani 1 1 d . .
O5 O 0.4682(14) 0.0550(5) 0.5336(14) 0.067(4) Uani 1 1 d . .
O6 O 0.2372(13) 0.0230(4) 0.4560(11) 0.048(3) Uani 1 1 d . .
O7 O 0.4776(13) 0.4648(5) 0.2309(13) 0.058(3) Uani 1 1 d . .
N1 N 0.7021(15) 0.5035(5) 0.3227(13) 0.045(3) Uani 1 1 d . .
C1 C 0.2159(19) 0.2488(6) 0.3491(15) 0.044(3) Uani 1 1 d . .
C2 C 0.2131(18) 0.2064(6) 0.4648(15) 0.042(3) Uani 1 1 d . .
H2A H 0.1065 0.2056 0.5022 0.050 Uiso 1 1 calc R U
H2B H 0.2907 0.2156 0.5447 0.050 Uiso 1 1 calc R U
C3 C 0.2533(18) 0.1508(6) 0.4076(15) 0.043(4) Uani 1 1 d . .
C4 C 0.4185(19) 0.1536(6) 0.3526(15) 0.047(4) Uani 1 1 d . .
H4A H 0.4474 0.1191 0.3141 0.057 Uiso 1 1 calc R U
H4B H 0.4971 0.1625 0.4321 0.057 Uiso 1 1 calc R U
C5 C 0.4222(18) 0.1966(6) 0.2314(15) 0.045(4) Uani 1 1 d . U
H5 H 0.5308 0.1979 0.1955 0.054 Uiso 1 1 calc R U
C6 C 0.3820(16) 0.2500(7) 0.2930(15) 0.045(4) Uani 1 1 d . .
H6A H 0.3859 0.2771 0.2180 0.054 Uiso 1 1 calc R U
H6B H 0.4613 0.2591 0.3716 0.054 Uiso 1 1 calc R U
C7 C 0.0951(18) 0.2333(7) 0.2258(15) 0.047(4) Uani 1 1 d . .
H7A H -0.0125 0.2322 0.2611 0.057 Uiso 1 1 calc R U
H7B H 0.0952 0.2600 0.1497 0.057 Uiso 1 1 calc R U
C8 C 0.134(2) 0.1798(7) 0.1641(17) 0.058(4) Uani 1 1 d . .
H8 H 0.0559 0.1706 0.0832 0.070 Uiso 1 1 calc R U
C9 C 0.131(2) 0.1374(6) 0.2851(15) 0.049(4) Uani 1 1 d . .
H9A H 0.0242 0.1359 0.3211 0.059 Uiso 1 1 calc R U
H9B H 0.1557 0.1025 0.2459 0.059 Uiso 1 1 calc R U
C10 C 0.305(2) 0.1820(8) 0.1116(18) 0.059(4) Uani 1 1 d . .
H10A H 0.3326 0.1474 0.0730 0.071 Uiso 1 1 calc R U
H10B H 0.3080 0.2081 0.0340 0.071 Uiso 1 1 calc R U
C11 C 0.1737(18) 0.3019(6) 0.4175(15) 0.045(4) Uani 1 1 d . .
H11A H 0.0627 0.3003 0.4447 0.054 Uiso 1 1 calc R U
H11B H 0.2429 0.3069 0.5059 0.054 Uiso 1 1 calc R U
C12 C 0.191(2) 0.3490(7) 0.3203(16) 0.051(4) Uani 1 1 d . .
C13 C 0.2477(17) 0.1119(6) 0.5357(15) 0.040(3) Uani 1 1 d . .
H13A H 0.3046 0.1277 0.6210 0.048 Uiso 1 1 calc R U
H13B H 0.1358 0.1066 0.5573 0.048 Uiso 1 1 calc R U
C14 C 0.3205(19) 0.0599(6) 0.5065(14) 0.043(4) Uani 1 1 d . .
C15 C 0.5697(19) 0.5029(7) 0.2425(16) 0.050(4) Uani 1 1 d . .
H15 H 0.5415 0.5335 0.1893 0.060 Uiso 1 1 calc R U
C16 C 0.746(2) 0.4564(7) 0.4100(19) 0.066(5) Uani 1 1 d . .
H16A H 0.6708 0.4281 0.3859 0.099 Uiso 1 1 calc R U
H16B H 0.7445 0.4650 0.5115 0.099 Uiso 1 1 calc R U
H16C H 0.8534 0.4450 0.3899 0.099 Uiso 1 1 calc R U
C17 C 0.8060(19) 0.5495(7) 0.3305(17) 0.054(4) Uani 1 1 d . .
H17A H 0.7660 0.5755 0.2602 0.081 Uiso 1 1 calc R U
H17B H 0.9136 0.5390 0.3101 0.081 Uiso 1 1 calc R U
H17C H 0.8078 0.5646 0.4264 0.081 Uiso 1 1 calc R U

loop_
_atom_site_aniso_label
_atom_site_aniso_U_11
_atom_site_aniso_U_22
_atom_site_aniso_U_33
_atom_site_aniso_U_23
_atom_site_aniso_U_13
_atom_site_aniso_U_12
U1 0.0497(4) 0.0390(4) 0.0403(3) 0.0033(2) -0.0073(2) -0.0011(3)
O1 0.047(6) 0.060(7) 0.048(6) 0.000(5) 0.024(5) 0.006(5)
O2 0.053(6) 0.054(7) 0.034(5) -0.001(5) 0.009(4) -0.006(5)
O3 0.040(6) 0.057(7) 0.049(6) 0.013(5) -0.007(5) -0.007(5)
O4 0.048(6) 0.042(6) 0.069(7) 0.021(5) -0.006(5) -0.017(5)
O5 0.049(7) 0.058(8) 0.090(9) -0.024(7) -0.027(6) 0.006(6)
O6 0.058(7) 0.039(6) 0.045(6) -0.010(5) 0.001(5) -0.001(5)
O7 0.051(7) 0.050(7) 0.071(8) 0.007(6) -0.018(6) -0.004(6)
N1 0.049(8) 0.043(7) 0.043(7) 0.008(6) -0.006(6) -0.005(6)
C1 0.049(9) 0.043(9) 0.040(8) 0.006(6) 0.000(6) -0.001(7)
C2 0.043(8) 0.038(8) 0.046(8) -0.013(6) 0.011(7) 0.001(6)
C3 0.049(9) 0.042(9) 0.034(7) 0.000(6) -0.009(6) 0.008(7)
C4 0.056(10) 0.049(9) 0.037(8) -0.003(7) 0.001(7) 0.005(8)
C5 0.038(6) 0.059(7) 0.041(6) 0.004(6) 0.022(5) -0.004(6)
C6 0.027(7) 0.075(11) 0.034(7) 0.004(7) 0.017(6) 0.005(7)
C7 0.042(9) 0.068(11) 0.032(7) -0.001(7) 0.002(6) 0.004(8)
C8 0.071(12) 0.057(10) 0.042(9) -0.007(8) -0.020(8) 0.001(9)
C9 0.061(10) 0.054(10) 0.030(7) -0.001(7) -0.012(7) 0.003(8)
C10 0.060(11) 0.058(11) 0.058(10) -0.010(9) -0.002(8) 0.009(9)
C11 0.044(9) 0.049(9) 0.043(8) 0.009(7) 0.007(7) 0.006(7)
C12 0.064(11) 0.049(10) 0.038(8) -0.001(7) -0.004(8) 0.003(8)
C13 0.034(8) 0.044(8) 0.042(8) -0.001(6) 0.006(6) 0.000(6)
C14 0.060(10) 0.038(8) 0.031(7) -0.007(6) -0.007(6) 0.004(7)
C15 0.053(10) 0.051(10) 0.045(9) 0.004(7) -0.007(7) -0.004(8)
C16 0.088(14) 0.055(11) 0.051(10) 0.013(8) -0.025(9) 0.001(10)
C17 0.049(10) 0.056(10) 0.056(10) -0.009(8) -0.005(8) -0.007(8)

loop_
_atom_type_symbol
_atom_type_description
_atom_type_scat_dispersion_real
_atom_type_scat_dispersion_imag
_atom_type_scat_source
C C 0.0033 0.0016 'International Tables Vol C Tables 4.2.6.8 and 6.1.1.4'
H H 0.0000 0.0000 'International Tables Vol C Tables 4.2.6.8 and 6.1.1.4'
N N 0.0061 0.0033 'International Tables Vol C Tables 4.2.6.8 and 6.1.1.4'
O O 0.0106 0.0060 'International Tables Vol C Tables 4.2.6.8 and 6.1.1.4'
U U -9.6767 9.6646 'International Tables Vol C Tables 4.2.6.8 and 6.1.1.4'

loop_
_geom_angle_atom_site_label_1
_geom_angle_atom_site_label_2
_geom_angle_atom_site_label_3
_geom_angle
_geom_angle_site_symmetry_1
_geom_angle_site_symmetry_3
O1 U1 O2 178.9(5) . .
O1 U1 O5 88.7(5) . 4_565
O2 U1 O5 91.2(5) . 4_565
O1 U1 O7 91.7(5) . .
O2 U1 O7 88.0(5) . .
O5 U1 O7 158.3(4) 4_565 .
O1 U1 O6 88.7(4) . 2
O2 U1 O6 90.2(4) . 2
O5 U1 O6 85.0(4) 4_565 2
O7 U1 O6 73.3(4) . 2
O1 U1 O3 87.4(5) . .
O2 U1 O3 93.5(4) . .
O5 U1 O3 129.6(4) 4_565 .
O7 U1 O3 72.0(4) . .
O6 U1 O3 145.0(3) 2 .
O1 U1 O4 88.4(5) . .
O2 U1 O4 92.7(4) . .
O5 U1 O4 75.9(4) 4_565 .
O7 U1 O4 125.8(4) . .
O6 U1 O4 160.8(4) 2 .
O3 U1 O4 53.8(3) . .
C12 O3 U1 93.1(9) . .
C12 O4 U1 92.3(9) . .
C14 O5 U1 160.1(11) . 4_666
C14 O6 U1 136.1(10) . 2_545
C15 O7 U1 143.2(11) . .
C15 N1 C17 121.8(13) . .
C15 N1 C16 118.7(14) . .
C17 N1 C16 119.6(12) . .
C6 C1 C2 108.5(12) . .
C6 C1 C7 108.7(12) . .
C2 C1 C7 107.9(13) . .
C6 C1 C11 111.6(13) . .
C2 C1 C11 107.8(12) . .
C7 C1 C11 112.1(13) . .
C1 C2 C3 112.5(12) . .
C1 C2 H2A 109.1 . .
C3 C2 H2A 109.1 . .
C1 C2 H2B 109.1 . .
C3 C2 H2B 109.1 . .
H2A C2 H2B 107.8 . .
C4 C3 C9 109.9(12) . .
C4 C3 C13 111.7(11) . .
C9 C3 C13 112.5(13) . .
C4 C3 C2 107.4(12) . .
C9 C3 C2 108.1(12) . .
C13 C3 C2 107.0(11) . .
C3 C4 C5 110.0(12) . .
C3 C4 H4A 109.7 . .
C5 C4 H4A 109.7 . .
C3 C4 H4B 109.7 . .
C5 C4 H4B 109.7 . .
H4A C4 H4B 108.2 . .
C10 C5 C6 110.7(13) . .
C10 C5 C4 108.8(14) . .
C6 C5 C4 109.3(11) . .
C10 C5 H5 109.4 . .
C6 C5 H5 109.4 . .
C4 C5 H5 109.4 . .
C5 C6 C1 110.3(13) . .
C5 C6 H6A 109.6 . .
C1 C6 H6A 109.6 . .
C5 C6 H6B 109.6 . .
C1 C6 H6B 109.6 . .
H6A C6 H6B 108.1 . .
C8 C7 C1 111.5(13) . .
C8 C7 H7A 109.3 . .
C1 C7 H7A 109.3 . .
C8 C7 H7B 109.3 . .
C1 C7 H7B 109.3 . .
H7A C7 H7B 108.0 . .
C7 C8 C10 108.5(14) . .
C7 C8 C9 109.0(13) . .
C10 C8 C9 108.5(14) . .
C7 C8 H8 110.3 . .
C10 C8 H8 110.3 . .
C9 C8 H8 110.3 . .
C3 C9 C8 110.3(13) . .
C3 C9 H9A 109.6 . .
C8 C9 H9A 109.6 . .
C3 C9 H9B 109.6 . .
C8 C9 H9B 109.6 . .
H9A C9 H9B 108.1 . .
C5 C10 C8 110.5(13) . .
C5 C10 H10A 109.5 . .
C8 C10 H10A 109.5 . .
C5 C10 H10B 109.5 . .
C8 C10 H10B 109.5 . .
H10A C10 H10B 108.1 . .
C12 C11 C1 113.9(12) . .
C12 C11 H11A 108.8 . .
C1 C11 H11A 108.8 . .
C12 C11 H11B 108.8 . .
C1 C11 H11B 108.8 . .
H11A C11 H11B 107.7 . .
O3 C12 O4 120.7(14) . .
O3 C12 C11 120.2(13) . .
O4 C12 C11 119.1(15) . .
C14 C13 C3 112.7(12) . .
C14 C13 H13A 109.1 . .
C3 C13 H13A 109.1 . .
C14 C13 H13B 109.1 . .
C3 C13 H13B 109.1 . .
H13A C13 H13B 107.8 . .
O6 C14 O5 121.6(14) . .
O6 C14 C13 120.7(14) . .
O5 C14 C13 117.7(13) . .
O7 C15 N1 124.5(15) . .
O7 C15 H15 117.7 . .
N1 C15 H15 117.7 . .
N1 C16 H16A 109.5 . .
N1 C16 H16B 109.5 . .
H16A C16 H16B 109.5 . .
N1 C16 H16C 109.5 . .
H16A C16 H16C 109.5 . .
H16B C16 H16C 109.5 . .
N1 C17 H17A 109.5 . .
N1 C17 H17B 109.5 . .
H17A C17 H17B 109.5 . .
N1 C17 H17C 109.5 . .
H17A C17 H17C 109.5 . .
H17B C17 H17C 109.5 . .

loop_
_geom_bond_atom_site_label_1
_geom_bond_atom_site_label_2
_geom_bond_distance
_geom_bond_site_symmetry_2
U1 O1 1.735(10) .
U1 O2 1.773(10) .
U1 O5 2.305(11) 4_565
U1 O7 2.371(11) .
U1 O6 2.406(10) 2
U1 O3 2.442(10) .
U1 O4 2.455(10) .
O3 C12 1.27(2) .
O4 C12 1.278(18) .
O5 C14 1.262(19) .
O5 U1 2.305(10) 4_666
O6 C14 1.250(17) .
O6 U1 2.406(10) 2_545
O7 C15 1.245(19) .
N1 C15 1.304(19) .
N1 C17 1.463(19) .
N1 C16 1.490(19) .
C1 C6 1.53(2) .
C1 C2 1.54(2) .
C1 C7 1.54(2) .
C1 C11 1.55(2) .
C2 C3 1.566(19) .
C2 H2A 0.9900 .
C2 H2B 0.9900 .
C3 C4 1.52(2) .
C3 C9 1.527(18) .
C3 C13 1.56(2) .
C4 C5 1.58(2) .
C4 H4A 0.9900 .
C4 H4B 0.9900 .
C5 C10 1.50(2) .
C5 C6 1.53(2) .
C5 H5 1.0000 .
C6 H6A 0.9900 .
C6 H6B 0.9900 .
C7 C8 1.53(2) .
C7 H7A 0.9900 .
C7 H7B 0.9900 .
C8 C10 1.55(3) .
C8 C9 1.57(2) .
C8 H8 1.0000 .
C9 H9A 0.9900 .
C9 H9B 0.9900 .
C10 H10A 0.9900 .
C10 H10B 0.9900 .
C11 C12 1.52(2) .
C11 H11A 0.9900 .
C11 H11B 0.9900 .
C13 C14 1.50(2) .
C13 H13A 0.9900 .
C13 H13B 0.9900 .
C15 H15 0.9500 .
C16 H16A 0.9800 .
C16 H16B 0.9800 .
C16 H16C 0.9800 .
C17 H17A 0.9800 .
C17 H17B 0.9800 .
C17 H17C 0.9800 .
